data_1536444
loop_
_publ_author_name
'Pardoe, J.A.J.'
'Norman, N.C.'
'Rankin, D.W.H.'
'Timms, P.L.'
'Pulham, C.R.'
'Parsons, S.'
'Mackie, I.'

_publ_section_title
;
 The surprising structures of B8 F12 and B10 F12
;
_journal_name_full 'Angew. Chem. Int. ed.'
_journal_page_first 571
_journal_page_last 573
_journal_volume 42
_journal_year 2003
_chemical_formula_sum 'B17 F27'
_chemical_name_systematic '(B8 F12)2 (B F3)'
_space_group_IT_number 2
_symmetry_space_group_name_Hall '-P 1'
_symmetry_space_group_name_H-M 'P -1'
_cell_angle_alpha 69.364
_cell_angle_beta 79.511
_cell_angle_gamma 81.299
_cell_formula_units_Z 2
_cell_length_a 7.321
_cell_length_b 13.176
_cell_length_c 13.529
_cell_volume 1195.493
_citation_journal_id_ASTM ACIEF5
_cod_data_source_file Pardoe_ACIEF5_2003_730.cif
_cod_data_source_block B17F27
_cod_database_code 1536444

loop_
_symmetry_equiv_pos_as_xyz
x,y,z
-x,-y,-z

loop_
_atom_site_label
_atom_site_type_symbol
_atom_site_fract_x
_atom_site_fract_y
_atom_site_fract_z
_atom_site_occupancy
_atom_site_U_iso_or_equiv
F14 F-1 0.54337 0.36753 -0.52336 1 0.0
B7 B+1 0.8414 0.8699 -0.02821 1 0.0
F27 F-1 0.3893 0.58816 0.28995 1 0.0
F21 F-1 0.3466 0.0914 -0.54871 1 0.0
B12 B+1 0.2471 0.22059 -0.43059 1 0.0
B4 B+1 0.7246 0.79176 -0.07241 1 0.0
B15 B+1 0.2203 0.1166 -0.47661 1 0.0
B17 B+3 0.2568 0.5848 0.23874 1 0.0
F26 F-1 0.1094 0.65405 0.23714 1 0.0
B8 B+1 0.4905 0.80309 -0.02189 1 0.0
F4 F-1 0.8122 0.932 -0.2693 1 0.0
F15 F-1 0.39147 0.016 -0.3093 1 0.0
F13 F-1 0.63724 0.18988 -0.49636 1 0.0
F11 F-1 0.41688 0.73102 0.0671 1 0.0
F5 F-1 0.081 0.60556 -0.20916 1 0.0
F19 F-1 0.22429 0.4414 -0.3757 1 0.0
B14 B+1 0.2784 0.34776 -0.30529 1 0.0
B3 B+1 0.8865 0.84629 -0.1986 1 0.0
F12 F-1 0.37951 0.88598 -0.07064 1 0.0
B2 B+1 0.7705 0.72268 -0.15725 1 0.0
F22 F-1 0.0659 0.06839 -0.44657 1 0.0
F2 F-1 0.7023 0.5585 0.0298 1 0.0
B1 B+1 0.8226 0.62998 -0.02141 1 0.0
B6 B+1 0.5716 0.697 -0.1914 1 0.0
B10 B+1 0.3633 0.23515 -0.34175 1 0.0
B5 B+1 0.9583 0.6882 -0.24335 1 0.0
F8 F-1 0.555 0.70744 -0.28969 1 0.0
B13 B+1 0.5149 0.16199 -0.25027 1 0.0
F23 F-1 0.15883 0.414 -0.5746 1 0.0
F25 F-1 0.2692 0.51453 0.19033 1 0.0
F3 F-1 0.06838 0.84081 -0.1938 1 0.0
F20 F-1 0.25919 0.34459 -0.2053 1 0.0
F16 F-1 0.12427 0.0868 -0.232 1 0.0
F7 F-1 0.42078 0.6696 -0.12006 1 0.0
B16 B+1 0.1011 0.33257 -0.48971 1 0.0
B9 B+1 0.5205 0.2655 -0.4724 1 0.0
F17 F-1 0.69571 0.15903 -0.27977 1 0.0
B11 B+1 0.2782 0.1034 -0.30166 1 0.0
F6 F-1 0.9687 0.73704 -0.3479 1 0.0
F9 F-1 0.9555 0.82295 0.0435 1 0.0
F24 F-1 -0.07677 0.33841 -0.4521 1 0.0
F1 F-1 0.9885 0.61466 0.0058 1 0.0
F10 F-1 0.8058 0.97578 -0.05891 1 0.0
F18 F-1 0.4553 0.12231 -0.1468 1 0.0
